data_2005005
loop_
_publ_author_name
'Ducke, J.'
'Tr\"omel, M.'
'Hohlwein, D.'
'Kizler, P.'

_publ_section_title
;
 Yttrium and Titanium Bismuthates with Structures Related to
 \b-Bi~2~O~3~
;
_journal_issue 6
_journal_name_full 'Acta Crystallographica Section C'
_journal_page_first 1329
_journal_page_last 1331
_journal_paper_doi 10.1107/S0108270195011267
_journal_volume 52
_journal_year 1996
_chemical_formula_sum 'Bi7.68 O12.16 Ti0.32'
_chemical_formula_weight 1814.8
_symmetry_cell_setting tetragonal
_symmetry_space_group_name_H-M 'P 42/n m c'
_cell_angle_alpha 90
_cell_angle_beta 90
_cell_angle_gamma 90
_cell_formula_units_Z 1
_cell_length_a 7.7069(6)
_cell_length_b 7.7069(6)
_cell_length_c 5.6735(4)
_cell_measurement_reflns_used 24
_cell_measurement_temperature 295(2)
_cell_measurement_theta_max 45
_cell_measurement_theta_min 3
_cell_measurement_wavelength 1.54056
_cell_volume 336.98(4)
_diffrn_radiation_probe neutron
_diffrn_radiation_type neutron
_diffrn_radiation_wavelength 1.2167
_diffrn_reflns_limit_h_max 7
_diffrn_reflns_limit_h_min 0
_diffrn_reflns_limit_k_max 7
_diffrn_reflns_limit_k_min 0
_diffrn_reflns_limit_l_max 5
_diffrn_reflns_limit_l_min 0
_diffrn_reflns_theta_max 35.58
_exptl_absorpt_correction_type none
_exptl_crystal_colour orange
_exptl_crystal_density_diffrn 8.942
_refine_ls_number_parameters 9
_refine_ls_number_reflns '32 groups of'
_refine_ls_R_factor_obs 0.043
_refine_ls_structure_factor_coef Inet
_reflns_observed_criterion I>2\s(I)
_cod_data_source_file jz1066.cif
_cod_data_source_block II
_cod_depositor_comments
;
 Correcting the _atom_site_Wyckoff_symbol data item values by recording the
 incorrectly placed site symmetry multiplicity values using a
 separate _atom_site_site_symmetry_multiplicity data item.

 Antanas Vaitkus,
 2018-07-02

The following automatic conversions were performed:

'_cell_measurement_temperature' value 'room' was changed to '295(2)'
- the room/ambient temperature average [293;298] in Kelvins(K) was
taken.

Automatic conversion script
Id: cif_fix_values 1646 2011-03-28 12:23:43Z adriana 

The following automatic conversions were performed:

'_cell_measurement_temperature' value 'room' was changed to '295(2)'
- the room/ambient temperature average [293;298] in Kelvins(K) was
taken.

Automatic conversion script
Id: cif_fix_values 1715 2011-07-08 13:25:40Z adriana 
;
_cod_original_cell_volume 336.98
_cod_original_formula_sum 'Bi7.68 Ti0.32 O12.16'
_cod_database_code 2005005

loop_
_atom_site_label
_atom_site_occupancy
_atom_site_site_symmetry_multiplicity
_atom_site_Wyckoff_symbol
_atom_site_fract_x
_atom_site_fract_y
_atom_site_fract_z
_atom_site_B_iso_or_equiv
Bi,Ti 1.0 8 g 0 0.254(3) 0.234(3) 1.9(2)
O1 0.96 8 f 0.300(4) 0.300(4) 0 3.1(3)
O2 1.0 4 d 0 0.5 0.380(7) 2.3(5)
O3 0.16 2 a 0 0 0 0(4)
O4 0.08 2 b 0 0 0.5 5(21)

loop_
_geom_bond_atom_site_label_1
_geom_bond_atom_site_label_2
_geom_bond_distance
_geom_bond_publ_flag
Bi,Ti O1 2.20(3) yes
Bi,Ti O1 2.69(3) yes
Bi,Ti O2 2.07(3) yes
Bi,Ti O2 2.76(4) yes
Bi,Ti O3 2.37(2) yes
Bi,Ti O4 2.47(2) yes
